data_2007472
loop_
_publ_author_name
'Bromley, Mark K.'
'Looney, Mark G.'
'Solomon, David H.'
'Gable, Robert W.'
'Helliwell, Madeleine'
'Hodge, Philip'

_publ_section_title
;
 1,5,7,11-Tetraoxaspiro[5.5]undecane,
 3,9-Dimethylidene-1,5,7,11-tetraoxaspiro[5.5]undecane and
 1,5-Dioxa-7,11-dithiaspiro[5.5]undecane
;
_journal_issue 7
_journal_name_full 'Acta Crystallographica Section C'
_journal_page_first 1019
_journal_page_last 1023
_journal_paper_doi 10.1107/S0108270198000274
_journal_volume 54
_journal_year 1998
_chemical_formula_sum 'C7 H12 O2 S2'
_chemical_formula_weight 192.29
_chemical_name_systematic
;
 ?
;
_space_group_IT_number 14
_symmetry_cell_setting monoclinic
_symmetry_space_group_name_Hall '-P 2yn'
_symmetry_space_group_name_H-M 'P 1 21/n 1'
_audit_creation_method SHELXL
_cell_angle_alpha 90.00
_cell_angle_beta 93.478(15)
_cell_angle_gamma 90.00
_cell_formula_units_Z 4
_cell_length_a 6.1062(12)
_cell_length_b 8.404(2)
_cell_length_c 17.721(3)
_cell_measurement_reflns_used 25
_cell_measurement_temperature 293.0(10)
_cell_measurement_theta_max 17.1
_cell_measurement_theta_min 13.5
_cell_volume 907.7(3)
_computing_cell_refinement 'CAD-4 Software'
_computing_data_collection 'CAD-4 Software (Enraf-Nonius, 1989)'
_computing_data_reduction 'PROCESS DATA (Gable et al., 1993)'
_computing_molecular_graphics 'ORTEPII (Johnson, 1976)'
_computing_publication_material SHELXL96
_computing_structure_refinement 'SHELXL96 (Sheldrick, 1996)'
_computing_structure_solution 'SHELXS86 (Sheldrick, 1990)'
_diffrn_ambient_temperature 293.0(10)
_diffrn_measurement_device 'Enraf-Nonius CAD-4 MachS'
_diffrn_measurement_method \w-2\q
_diffrn_radiation_monochromator graphite
_diffrn_radiation_source 'fine-focus sealed tube'
_diffrn_radiation_type MoK\a
_diffrn_radiation_wavelength 0.71073
_diffrn_reflns_av_R_equivalents 0.014
_diffrn_reflns_av_sigmaI/netI 0.0136
_diffrn_reflns_limit_h_max 7
_diffrn_reflns_limit_h_min -1
_diffrn_reflns_limit_k_max 10
_diffrn_reflns_limit_k_min -1
_diffrn_reflns_limit_l_max 21
_diffrn_reflns_limit_l_min -21
_diffrn_reflns_number 2627
_diffrn_reflns_theta_max 25.96
_diffrn_reflns_theta_min 2.30
_diffrn_standards_decay_% none
_diffrn_standards_interval_time 160
_diffrn_standards_number 3
_exptl_absorpt_coefficient_mu 0.536
_exptl_absorpt_correction_T_max 0.856
_exptl_absorpt_correction_T_min 0.784
_exptl_absorpt_correction_type 'Gaussian, integration (Sheldrick, 1976)'
_exptl_crystal_colour colourless
_exptl_crystal_density_diffrn 1.407
_exptl_crystal_density_meas ?
_exptl_crystal_density_method none
_exptl_crystal_description blocke
_exptl_crystal_F_000 408
_exptl_crystal_size_max 0.60
_exptl_crystal_size_mid 0.44
_exptl_crystal_size_min 0.44
_refine_diff_density_max 0.288
_refine_diff_density_min -0.180
_refine_ls_extinction_coef 0.048(3)
_refine_ls_extinction_method SHELXL96
_refine_ls_goodness_of_fit_all 1.084
_refine_ls_goodness_of_fit_obs 1.104
_refine_ls_hydrogen_treatment refall
_refine_ls_matrix_type full
_refine_ls_number_parameters 149
_refine_ls_number_reflns 1783
_refine_ls_number_restraints 0
_refine_ls_restrained_S_all 1.084
_refine_ls_restrained_S_obs 1.104
_refine_ls_R_factor_all 0.030
_refine_ls_R_factor_obs .027
_refine_ls_shift/esd_max 0.000
_refine_ls_shift/esd_mean 0.000
_refine_ls_structure_factor_coef Fsqd
_refine_ls_weighting_details 'w = 1/[\s^2^(Fo^2^)+(0.0354P)^2^+0.2508P] where P = (Fo^2^+2Fc^2^)/3'
_refine_ls_weighting_scheme calc
_refine_ls_wR_factor_all 0.074
_refine_ls_wR_factor_obs .072
_reflns_number_observed 1633
_reflns_number_total 1783
_reflns_observed_criterion I>2\s(I)
_cod_data_source_file os1000.cif
_cod_data_source_block dhs_3
_cod_depositor_comments
;
The following automatic conversions were performed:
'_symmetry_cell_setting' value 'Monoclinic' changed to 'monoclinic'
according to '/home/saulius/struct/CIF-dictionaries/cif_core.dic'
dictionary named 'cif_core.dic' version 2.4.1 from 2010-06-29.

Automatic conversion script
Id: cif_fix_enum 1527 2010-12-29 10:47:43Z saulius 

The following automatic conversions were performed:

'_exptl_crystal_density_meas' value 'not measured' was changed to '?'
- the value is perceived as not measured.

Automatic conversion script
Id: cif_fix_values 3008 2015-01-20 13:52:24Z robertas 

The following automatic conversions were performed:

'_refine_ls_weighting_scheme' value 'calc w =
1/[\s^2^(Fo^2^)+(0.0354P)^2^+0.2508P] where P = (Fo^2^+2Fc^2^)/3' was
changed to 'calc'. New tag '_refine_ls_weighting_details' was
created. The value of the new tag was set to 'w =
1/[\s^2^(Fo^2^)+(0.0354P)^2^+0.2508P] where P = (Fo^2^+2Fc^2^)/3'.

Automatic conversion script
Id: cif_fix_values 3143 2015-03-26 13:38:13Z robertas 
;
_cod_original_sg_symbol_H-M 'P 21/c'
_cod_database_code 2007472

loop_
_symmetry_equiv_pos_as_xyz
'x, y, z'
'-x+1/2, y+1/2, -z+1/2'
'-x, -y, -z'
'x-1/2, -y-1/2, z-1/2'

loop_
_atom_site_aniso_label
_atom_site_aniso_U_11
_atom_site_aniso_U_22
_atom_site_aniso_U_33
_atom_site_aniso_U_12
_atom_site_aniso_U_13
_atom_site_aniso_U_23
C1 .0300(6) .0389(7) .0363(6) -.0005(5) -.0002(5) -.0007(5)
S1 .0441(2) .0478(2) .0448(2) -.00365(15) .00224(15) -.01165(15)
S2 .0733(3) .0442(2) .0540(3) .00982(18) .0086(2) .01070(17)
C2 .0403(8) .0722(11) .0448(8) .0038(8) .0067(7) -.0096(8)
C3 .0618(11) .0875(14) .0491(9) -.0112(10) .0179(8) .0048(9)
C4 .0817(14) .0633(12) .0596(11) -.0230(10) .0151(10) .0102(9)
O1 .0284(5) .0579(6) .0503(6) -.0038(4) .0029(4) -.0073(5)
O2 .0293(4) .0508(6) .0356(5) .0020(4) -.0003(4) -.0049(4)
C5 .0353(8) .0596(10) .0588(9) .0068(7) .0111(7) -.0043(8)
C6 .0471(8) .0481(9) .0428(8) .0011(7) .0116(6) -.0047(7)
C7 .0420(8) .0559(10) .0396(7) -.0053(7) .0018(6) -.0093(7)

loop_
_atom_site_label
_atom_site_fract_x
_atom_site_fract_y
_atom_site_fract_z
_atom_site_U_iso_or_equiv
_atom_site_thermal_displace_type
_atom_site_calc_flag
_atom_site_refinement_flags
_atom_site_occupancy
_atom_site_disorder_group
_atom_site_type_symbol
C1 .5241(2) .27431(16) .33889(7) .0351(3) Uani d . 1 . C
S1 .48210(6) .43071(5) .40666(2) .04559(15) Uani d . 1 . S
S2 .52463(8) .07699(5) .38457(3) .05698(17) Uani d . 1 . S
C2 .2119(3) .3750(2) .43389(10) .0522(4) Uani d . 1 . C
C3 .1990(3) .2123(3) .46910(11) .0655(5) Uani d . 1 . C
C4 .2467(4) .0786(3) .41561(12) .0678(5) Uani d . 1 . C
O1 .73355(15) .30389(13) .31491(6) .0455(3) Uani d . 1 . O
O2 .36066(14) .28837(12) .28118(5) .0387(2) Uani d . 1 . O
C5 .7900(2) .2100(2) .25024(10) .0509(4) Uani d . 1 . C
C6 .6164(3) .2241(2) .18707(9) .0456(4) Uani d . 1 . C
C7 .3951(3) .1890(2) .21645(9) .0459(4) Uani d . 1 . C
H2A .110(3) .386(2) .3922(10) .055(5) Uiso d . 1 . H
H2B .177(3) .456(2) .4689(11) .062(5) Uiso d . 1 . H
H3A .296(4) .205(3) .5154(13) .078(6) Uiso d . 1 . H
H3B .051(4) .196(3) .4848(13) .092(7) Uiso d . 1 . H
H4A .148(4) .079(3) .3737(14) .083(7) Uiso d . 1 . H
H4B .240(4) -.016(3) .4398(13) .085(7) Uiso d . 1 . H
H5A .804(3) .104(3) .2655(11) .062(5) Uiso d . 1 . H
H5B .924(4) .252(2) .2357(11) .070(6) Uiso d . 1 . H
H6A .617(3) .329(2) .1676(10) .053(5) Uiso d . 1 . H
H6B .644(3) .155(2) .1493(10) .056(5) Uiso d . 1 . H
H7A .384(3) .081(2) .2307(9) .046(4) Uiso d . 1 . H
H7B .277(3) .217(2) .1816(10) .051(5) Uiso d . 1 . H

loop_
_atom_type_symbol
_atom_type_description
_atom_type_scat_dispersion_real
_atom_type_scat_dispersion_imag
_atom_type_scat_source
C C 0.0033 0.0016 'International Tables Vol C Tables 4.2.6.8 and 6.1.1.4'
H H 0.0000 0.0000 'International Tables Vol C Tables 4.2.6.8 and 6.1.1.4'
O O 0.0106 0.0060 'International Tables Vol C Tables 4.2.6.8 and 6.1.1.4'
S S 0.1246 0.1234 'International Tables Vol C Tables 4.2.6.8 and 6.1.1.4'

loop_
_geom_angle_atom_site_label_1
_geom_angle_atom_site_label_2
_geom_angle_atom_site_label_3
_geom_angle
_geom_angle_publ_flag
O2 C1 O1 113.05(11) y
O2 C1 S1 107.60(9) y
O1 C1 S1 104.02(9) y
O2 C1 S2 112.42(9) y
O1 C1 S2 108.46(9) y
S1 C1 S2 110.99(7) y
C2 S1 C1 99.05(7) y
C4 S2 C1 98.60(8) y
C3 C2 S1 114.64(13) y
C3 C2 H2A 111.4(11) ?
S1 C2 H2A 109.6(11) ?
C3 C2 H2B 110.9(11) ?
S1 C2 H2B 103.6(11) ?
H2A C2 H2B 106.1(15) ?
C2 C3 C4 113.47(15) y
C2 C3 H3A 110.7(13) ?
C4 C3 H3A 110.5(13) ?
C2 C3 H3B 108.7(14) ?
C4 C3 H3B 107.0(14) ?
H3A C3 H3B 106.1(18) ?
C3 C4 S2 114.52(14) y
C3 C4 H4A 111.0(15) ?
S2 C4 H4A 109.3(16) ?
C3 C4 H4B 109.9(15) ?
S2 C4 H4B 101.9(15) ?
H4A C4 H4B 109.8(19) ?
C1 O1 C5 114.22(11) y
C1 O2 C7 113.72(11) y
O1 C5 C6 110.85(12) y
O1 C5 H5A 108.2(12) ?
C6 C5 H5A 109.9(12) ?
O1 C5 H5B 105.4(12) ?
C6 C5 H5B 110.6(13) ?
H5A C5 H5B 111.8(16) ?
C5 C6 C7 109.56(13) y
C5 C6 H6A 109.1(11) ?
C7 C6 H6A 109.4(10) ?
C5 C6 H6B 110.1(11) ?
C7 C6 H6B 109.9(12) ?
H6A C6 H6B 108.7(16) ?
O2 C7 C6 109.75(12) y
O2 C7 H7A 109.0(10) ?
C6 C7 H7A 111.2(10) ?
O2 C7 H7B 103.5(10) ?
C6 C7 H7B 112.9(10) ?
H7A C7 H7B 110.2(14) ?

loop_
_geom_bond_atom_site_label_1
_geom_bond_atom_site_label_2
_geom_bond_site_symmetry_2
_geom_bond_distance
_geom_bond_publ_flag
C1 O2 . 1.3897(16) y
C1 O1 . 1.3944(15) y
C1 S1 . 1.8091(14) y
C1 S2 . 1.8452(14) y
S1 C2 . 1.8086(17) y
S2 C4 . 1.816(2) y
C2 C3 . 1.507(3) y
C2 H2A . .943(18) ?
C2 H2B . .95(2) ?
C3 C4 . 1.510(3) y
C3 H3A . .98(2) ?
C3 H3B . .97(2) ?
C4 H4A . .93(2) ?
C4 H4B . .90(2) ?
O1 C5 . 1.450(2) y
O2 C7 . 1.4448(18) y
C5 C6 . 1.499(2) y
C5 H5A . .93(2) ?
C5 H5B . .94(2) ?
C6 C7 . 1.506(2) y
C6 H6A . .946(19) ?
C6 H6B . .909(18) ?
C7 H7A . .944(17) ?
C7 H7B . .950(19) ?

loop_
_geom_torsion_atom_site_label_1
_geom_torsion_atom_site_label_2
_geom_torsion_atom_site_label_3
_geom_torsion_atom_site_label_4
_geom_torsion
O2 C1 S1 C2 61.09(11)
O1 C1 S1 C2 -178.73(10)
S2 C1 S1 C2 -62.29(9)
O2 C1 S2 C4 -58.52(12)
O1 C1 S2 C4 175.73(10)
S1 C1 S2 C4 62.06(10)
C1 S1 C2 C3 60.88(14)
S1 C2 C3 C4 -64.8(2)
C2 C3 C4 S2 64.6(2)
C1 S2 C4 C3 -59.94(17)
O2 C1 O1 C5 -53.30(16)
S1 C1 O1 C5 -169.72(11)
S2 C1 O1 C5 72.07(13)
O1 C1 O2 C7 55.52(15)
S1 C1 O2 C7 169.80(10)
S2 C1 O2 C7 -67.69(13)
C1 O1 C5 C6 52.00(19)
O1 C5 C6 C7 -51.61(19)
C1 O2 C7 C6 -55.84(17)
C5 C6 C7 O2 53.32(18)

loop_
_cod_related_entry_id
_cod_related_entry_database
_cod_related_entry_code
1 ChemSpider 21136969
